data_1502599
loop_
_publ_author_name
'Pelletier, Sophie M.-C.'
'Ray, Peter C.'
'Dixon, Darren J.'

_publ_section_title
;
 Diastereoselective synthesis of 1,3,5-trisubstituted
 4-nitropyrrolidin-2-ones via a nitro-Mannich/lactamization cascade.
;
_journal_issue 24
_journal_name_full 'Organic letters'
_journal_page_first 6406
_journal_page_last 6409
_journal_paper_doi 10.1021/ol202710g
_journal_volume 13
_journal_year 2011
_chemical_formula_sum 'C21 H23 N3 O5'
_chemical_formula_weight 397.42
_chemical_name_systematic
; 
 ? 
;
_space_group_IT_number 2
_symmetry_cell_setting triclinic
_symmetry_space_group_name_Hall '-P 1'
_symmetry_space_group_name_H-M 'P -1'
_atom_sites_solution_hydrogens geom
_atom_sites_solution_primary direct
_atom_sites_solution_secondary difmap
_audit_creation_method SHELXL-97
_cell_angle_alpha 94.441(9)
_cell_angle_beta 102.125(8)
_cell_angle_gamma 105.899(8)
_cell_formula_units_Z 4
_cell_length_a 9.1434(15)
_cell_length_b 13.852(2)
_cell_length_c 16.964(3)
_cell_measurement_reflns_used 9866
_cell_measurement_temperature 100(2)
_cell_measurement_theta_max 29.85
_cell_measurement_theta_min 2.41
_cell_volume 1999.4(6)
_computing_cell_refinement 'Bruker SAINT'
_computing_data_collection 'Bruker APEX2'
_computing_data_reduction 'Bruker SAINT'
_computing_molecular_graphics 'Bruker SHELXTL'
_computing_publication_material 'Bruker SHELXTL'
_computing_structure_refinement 'SHELXL-97 (Sheldrick, 2008)'
_computing_structure_solution 'SHELXS-97 (Sheldrick, 2008)'
_diffrn_ambient_temperature 100(2)
_diffrn_measured_fraction_theta_full 0.996
_diffrn_measured_fraction_theta_max 0.971
_diffrn_measurement_device_type 'Bruker APEX-II CCD'
_diffrn_measurement_method '\f and \w scans'
_diffrn_radiation_monochromator graphite
_diffrn_radiation_source 'fine-focus sealed tube'
_diffrn_radiation_type MoK\a
_diffrn_radiation_wavelength 0.71073
_diffrn_reflns_av_R_equivalents 0.0294
_diffrn_reflns_av_sigmaI/netI 0.0339
_diffrn_reflns_limit_h_max 10
_diffrn_reflns_limit_h_min -12
_diffrn_reflns_limit_k_max 18
_diffrn_reflns_limit_k_min -19
_diffrn_reflns_limit_l_max 23
_diffrn_reflns_limit_l_min -23
_diffrn_reflns_number 44298
_diffrn_reflns_theta_full 25.00
_diffrn_reflns_theta_max 29.98
_diffrn_reflns_theta_min 1.24
_diffrn_standards_number 0
_exptl_absorpt_coefficient_mu 0.095
_exptl_absorpt_correction_T_max 0.9775
_exptl_absorpt_correction_T_min 0.9414
_exptl_absorpt_correction_type multi-scan
_exptl_absorpt_process_details 'SADABS (Bruker, 2010)'
_exptl_crystal_colour colourless
_exptl_crystal_density_diffrn 1.320
_exptl_crystal_density_method 'not measured'
_exptl_crystal_description PLATE
_exptl_crystal_F_000 840
_exptl_crystal_size_max 0.64
_exptl_crystal_size_mid 0.60
_exptl_crystal_size_min 0.24
_refine_diff_density_max 0.543
_refine_diff_density_min -0.477
_refine_diff_density_rms 0.049
_refine_ls_extinction_method none
_refine_ls_goodness_of_fit_ref 1.053
_refine_ls_hydrogen_treatment constr
_refine_ls_matrix_type full
_refine_ls_number_parameters 537
_refine_ls_number_reflns 11312
_refine_ls_number_restraints 4
_refine_ls_restrained_S_all 1.058
_refine_ls_R_factor_all 0.0670
_refine_ls_R_factor_gt 0.0498
_refine_ls_shift/su_max 0.001
_refine_ls_shift/su_mean 0.000
_refine_ls_structure_factor_coef Fsqd
_refine_ls_weighting_details 'calc w=1/[\s^2^(Fo^2^)+(0.0563P)^2^+0.8588P] where P=(Fo^2^+2Fc^2^)/3'
_refine_ls_weighting_scheme calc
_refine_ls_wR_factor_gt 0.1208
_refine_ls_wR_factor_ref 0.1307
_reflns_number_gt 8796
_reflns_number_total 11312
_reflns_threshold_expression >2sigma(I)
_cod_data_source_file ol202710g_si_001.cif
_cod_data_source_block 2l
_cod_depositor_comments
;
The following automatic conversions were performed:

'_symmetry_cell_setting' value 'Triclinic' changed to 'triclinic'
according to /home/saulius/struct/CIF-dictionaries/cif_core.dic
dictionary named 'cif_core.dic' version 2.4.1 from 2010-06-29.

Automatic conversion script
Id: cif_fix_values 1715 2011-07-08 13:25:40Z adriana 
;
_cod_original_cell_volume 1999.3(6)
_cod_original_sg_symbol_H-M P-1
_cod_database_code 1502599

loop_
_symmetry_equiv_pos_as_xyz
'x, y, z'
'-x, -y, -z'

loop_
_atom_site_label
_atom_site_type_symbol
_atom_site_fract_x
_atom_site_fract_y
_atom_site_fract_z
_atom_site_U_iso_or_equiv
_atom_site_adp_type
_atom_site_occupancy
_atom_site_symmetry_multiplicity
_atom_site_calc_flag
_atom_site_refinement_flags
O1A O 0.45688(12) 0.27522(9) 0.11110(6) 0.0289(2) Uani 1 1 d .
C1A C 0.35319(15) 0.28950(10) 0.05881(8) 0.0207(3) Uani 1 1 d .
C2A C 0.28161(16) 0.37649(10) 0.06609(9) 0.0230(3) Uani 1 1 d .
H2A H 0.3633 0.4414 0.0659 0.028 Uiso 1 1 calc R
N3A N 0.1617(2) 0.44849(11) -0.05566(13) 0.0620(6) Uani 1 1 d D
C3A C 0.15300(17) 0.35590(10) -0.01256(9) 0.0246(3) Uani 1 1 d .
H3A H 0.0481 0.3320 0.0001 0.029 Uiso 1 1 calc R
C4A C 0.17525(15) 0.27045(9) -0.07021(8) 0.0173(2) Uani 1 1 d .
H4A H 0.2263 0.3011 -0.1128 0.021 Uiso 1 1 calc R
N5A N 0.28449(13) 0.23137(8) -0.01508(6) 0.0176(2) Uani 1 1 d .
C6A C 0.34266(16) 0.15063(10) -0.04545(8) 0.0208(3) Uani 1 1 d .
H6A1 H 0.2528 0.0895 -0.0691 0.025 Uiso 1 1 calc R
H6A2 H 0.4116 0.1328 0.0007 0.025 Uiso 1 1 calc R
C7A C 0.43408(17) 0.18190(10) -0.11026(8) 0.0225(3) Uani 1 1 d .
H7A1 H 0.4714 0.1251 -0.1282 0.027 Uiso 1 1 calc R
H7A2 H 0.3625 0.1945 -0.1582 0.027 Uiso 1 1 calc R
C8A C 0.57417(17) 0.27654(11) -0.07980(8) 0.0253(3) Uani 1 1 d .
H8A1 H 0.6474 0.2632 -0.0330 0.030 Uiso 1 1 calc R
H8A2 H 0.5373 0.3328 -0.0603 0.030 Uiso 1 1 calc R
C9A C 0.6621(2) 0.30944(12) -0.14522(10) 0.0309(3) Uani 1 1 d .
H9A1 H 0.6989 0.2541 -0.1649 0.046 Uiso 1 1 calc R
H9A2 H 0.7521 0.3694 -0.1220 0.046 Uiso 1 1 calc R
H9A3 H 0.5917 0.3259 -0.1907 0.046 Uiso 1 1 calc R
C10A C 0.22526(17) 0.38472(11) 0.14572(9) 0.0257(3) Uani 1 1 d .
H10A H 0.3145 0.3925 0.1928 0.031 Uiso 1 1 calc R
H10B H 0.1912 0.4465 0.1501 0.031 Uiso 1 1 calc R
C11A C 0.09148(16) 0.29370(10) 0.15028(8) 0.0204(3) Uani 1 1 d .
C12A C -0.06303(16) 0.29836(10) 0.13336(8) 0.0210(3) Uani 1 1 d .
H12A H -0.0833 0.3595 0.1198 0.025 Uiso 1 1 calc R
C13A C -0.18758(16) 0.21473(10) 0.13602(8) 0.0207(3) Uani 1 1 d .
H13A H -0.2916 0.2191 0.1246 0.025 Uiso 1 1 calc R
C14A C -0.15840(17) 0.12471(10) 0.15561(8) 0.0228(3) Uani 1 1 d .
H14A H -0.2428 0.0673 0.1571 0.027 Uiso 1 1 calc R
C15A C -0.00508(18) 0.11896(11) 0.17302(9) 0.0255(3) Uani 1 1 d .
H15A H 0.0147 0.0577 0.1866 0.031 Uiso 1 1 calc R
C16A C 0.11893(17) 0.20260(11) 0.17055(8) 0.0230(3) Uani 1 1 d .
H16A H 0.2229 0.1981 0.1827 0.028 Uiso 1 1 calc R
C17A C 0.02297(14) 0.18915(9) -0.11111(7) 0.0160(2) Uani 1 1 d .
C18A C -0.02758(15) 0.17186(10) -0.19601(7) 0.0179(2) Uani 1 1 d .
H18A H 0.0366 0.2083 -0.2278 0.022 Uiso 1 1 calc R
C19A C -0.17132(16) 0.10161(10) -0.23449(8) 0.0207(3) Uani 1 1 d .
H19A H -0.2067 0.0897 -0.2922 0.025 Uiso 1 1 calc R
N20A N -0.41753(15) -0.02004(9) -0.22618(9) 0.0308(3) Uani 1 1 d .
C20A C -0.26127(15) 0.04959(10) -0.18589(8) 0.0205(3) Uani 1 1 d .
O21A O -0.47371(14) -0.01358(10) -0.29787(8) 0.0448(3) Uani 1 1 d .
C21A C -0.21226(16) 0.06195(10) -0.10141(9) 0.0224(3) Uani 1 1 d .
H21A H -0.2751 0.0231 -0.0702 0.027 Uiso 1 1 calc R
O22A O -0.48556(14) -0.07959(9) -0.18663(9) 0.0473(3) Uani 1 1 d .
C22A C -0.06888(16) 0.13258(10) -0.06384(8) 0.0199(3) Uani 1 1 d .
H22A H -0.0328 0.1427 -0.0062 0.024 Uiso 1 1 calc R
O31A O 0.0674(2) 0.43739(17) -0.12705(14) 0.0470(7) Uani 0.604(3) 1 d PD
O32A O 0.0473(4) 0.4857(3) -0.0368(3) 0.0811(15) Uani 0.511(4) 1 d PD
O33A O 0.2848(2) 0.50834(14) -0.05517(10) 0.0609(6) Uani 0.885(4) 1 d PD
O1B O 0.11974(13) 0.80758(8) 0.39102(6) 0.0288(2) Uani 1 1 d .
C1B C 0.21740(16) 0.79585(10) 0.44809(8) 0.0200(3) Uani 1 1 d .
C2B C 0.38935(16) 0.80961(10) 0.44928(8) 0.0201(3) Uani 1 1 d .
H2B H 0.4430 0.8836 0.4521 0.024 Uiso 1 1 calc R
N3B N 0.60793(14) 0.84773(10) 0.57983(8) 0.0284(3) Uani 1 1 d .
C3B C 0.45415(15) 0.77573(10) 0.52960(8) 0.0190(2) Uani 1 1 d .
H3B H 0.4693 0.7078 0.5173 0.023 Uiso 1 1 calc R
C4B C 0.32779(14) 0.76426(9) 0.58060(7) 0.0154(2) Uani 1 1 d .
H4B H 0.3611 0.8231 0.6252 0.019 Uiso 1 1 calc R
N5B N 0.19049(13) 0.76951(8) 0.52072(6) 0.0171(2) Uani 1 1 d .
C6B C 0.04479(15) 0.76779(10) 0.54477(8) 0.0200(3) Uani 1 1 d .
H6B1 H 0.0026 0.7019 0.5631 0.024 Uiso 1 1 calc R
H6B2 H -0.0337 0.7737 0.4968 0.024 Uiso 1 1 calc R
C7B C 0.06928(16) 0.85394(10) 0.61330(8) 0.0219(3) Uani 1 1 d .
H7B1 H -0.0329 0.8512 0.6255 0.026 Uiso 1 1 calc R
H7B2 H 0.1387 0.8436 0.6631 0.026 Uiso 1 1 calc R
C8B C 0.14133(19) 0.95876(11) 0.59167(9) 0.0279(3) Uani 1 1 d .
H8B1 H 0.0782 0.9665 0.5388 0.033 Uiso 1 1 calc R
H8B2 H 0.2485 0.9644 0.5855 0.033 Uiso 1 1 calc R
C9B C 0.1488(2) 1.04413(13) 0.65678(13) 0.0459(5) Uani 1 1 d .
H9B1 H 0.0430 1.0384 0.6636 0.069 Uiso 1 1 calc R
H9B2 H 0.1925 1.1099 0.6399 0.069 Uiso 1 1 calc R
H9B3 H 0.2156 1.0388 0.7086 0.069 Uiso 1 1 calc R
C10B C 0.41057(18) 0.75237(11) 0.37230(8) 0.0240(3) Uani 1 1 d .
H10C H 0.3612 0.7773 0.3235 0.029 Uiso 1 1 calc R
H10D H 0.5239 0.7682 0.3746 0.029 Uiso 1 1 calc R
C11B C 0.34024(17) 0.63824(11) 0.36314(8) 0.0216(3) Uani 1 1 d .
C12B C 0.43315(17) 0.57694(11) 0.39232(8) 0.0241(3) Uani 1 1 d .
H12B H 0.5411 0.6076 0.4175 0.029 Uiso 1 1 calc R
C13B C 0.37007(18) 0.47179(11) 0.38514(9) 0.0267(3) Uani 1 1 d .
H13B H 0.4348 0.4316 0.4053 0.032 Uiso 1 1 calc R
C14B C 0.21211(19) 0.42614(11) 0.34840(9) 0.0283(3) Uani 1 1 d .
H14B H 0.1686 0.3546 0.3432 0.034 Uiso 1 1 calc R
C15B C 0.11780(18) 0.48605(12) 0.31924(9) 0.0300(3) Uani 1 1 d .
H15B H 0.0098 0.4551 0.2944 0.036 Uiso 1 1 calc R
C16B C 0.18132(18) 0.59110(12) 0.32640(8) 0.0267(3) Uani 1 1 d .
H16B H 0.1161 0.6310 0.3062 0.032 Uiso 1 1 calc R
C17B C 0.29876(14) 0.66551(9) 0.61677(7) 0.0156(2) Uani 1 1 d .
C18B C 0.35101(15) 0.66754(10) 0.70058(8) 0.0184(2) Uani 1 1 d .
H18B H 0.3958 0.7307 0.7353 0.022 Uiso 1 1 calc R
C19B C 0.33770(16) 0.57698(11) 0.73368(8) 0.0220(3) Uani 1 1 d .
H19B H 0.3726 0.5776 0.7906 0.026 Uiso 1 1 calc R
N20B N 0.27140(16) 0.39078(10) 0.71446(10) 0.0352(3) Uani 1 1 d .
C20B C 0.27215(16) 0.48640(10) 0.68109(9) 0.0232(3) Uani 1 1 d .
O21B O 0.22993(17) 0.31181(9) 0.66699(11) 0.0602(4) Uani 1 1 d .
C21B C 0.21279(16) 0.48170(10) 0.59791(9) 0.0239(3) Uani 1 1 d .
H21B H 0.1645 0.4182 0.5639 0.029 Uiso 1 1 calc R
O22B O 0.3210(2) 0.39619(12) 0.78877(9) 0.0670(5) Uani 1 1 d .
C22B C 0.22579(15) 0.57228(10) 0.56568(8) 0.0203(3) Uani 1 1 d .
H22B H 0.1853 0.5711 0.5091 0.024 Uiso 1 1 calc R
O31B O 0.66422(17) 0.92884(11) 0.55801(9) 0.0593(4) Uani 1 1 d .
O32B O 0.66674(13) 0.82015(10) 0.64267(8) 0.0420(3) Uani 1 1 d .

loop_
_atom_site_aniso_label
_atom_site_aniso_U_11
_atom_site_aniso_U_22
_atom_site_aniso_U_33
_atom_site_aniso_U_23
_atom_site_aniso_U_13
_atom_site_aniso_U_12
O1A 0.0203(5) 0.0436(6) 0.0224(5) -0.0010(4) 0.0001(4) 0.0139(4)
C1A 0.0153(6) 0.0244(6) 0.0221(6) 0.0006(5) 0.0055(5) 0.0055(5)
C2A 0.0181(6) 0.0196(6) 0.0279(7) -0.0036(5) 0.0049(5) 0.0027(5)
N3A 0.0653(12) 0.0176(7) 0.0854(14) 0.0032(8) -0.0235(10) 0.0160(8)
C3A 0.0236(7) 0.0173(6) 0.0317(7) -0.0002(5) 0.0018(6) 0.0092(5)
C4A 0.0166(6) 0.0163(6) 0.0194(6) 0.0052(4) 0.0052(5) 0.0041(5)
N5A 0.0160(5) 0.0176(5) 0.0197(5) 0.0019(4) 0.0038(4) 0.0065(4)
C6A 0.0213(6) 0.0175(6) 0.0255(6) 0.0024(5) 0.0067(5) 0.0080(5)
C7A 0.0248(7) 0.0243(6) 0.0205(6) -0.0001(5) 0.0073(5) 0.0101(5)
C8A 0.0241(7) 0.0291(7) 0.0223(6) 0.0023(5) 0.0086(5) 0.0057(6)
C9A 0.0352(8) 0.0312(8) 0.0342(8) 0.0092(6) 0.0196(7) 0.0133(6)
C10A 0.0202(7) 0.0228(7) 0.0304(7) -0.0085(5) 0.0074(6) 0.0028(5)
C11A 0.0197(6) 0.0202(6) 0.0203(6) -0.0034(5) 0.0039(5) 0.0066(5)
C12A 0.0220(7) 0.0185(6) 0.0253(6) 0.0032(5) 0.0071(5) 0.0097(5)
C13A 0.0178(6) 0.0247(6) 0.0203(6) 0.0024(5) 0.0042(5) 0.0081(5)
C14A 0.0268(7) 0.0203(6) 0.0232(6) 0.0031(5) 0.0108(5) 0.0064(5)
C15A 0.0334(8) 0.0251(7) 0.0265(7) 0.0091(5) 0.0126(6) 0.0171(6)
C16A 0.0223(7) 0.0302(7) 0.0203(6) 0.0023(5) 0.0044(5) 0.0149(6)
C17A 0.0154(6) 0.0155(5) 0.0183(6) 0.0042(4) 0.0050(4) 0.0054(4)
C18A 0.0201(6) 0.0194(6) 0.0175(6) 0.0058(5) 0.0063(5) 0.0089(5)
C19A 0.0230(7) 0.0218(6) 0.0183(6) 0.0009(5) 0.0013(5) 0.0117(5)
N20A 0.0180(6) 0.0210(6) 0.0483(8) -0.0082(5) 0.0016(5) 0.0061(5)
C20A 0.0139(6) 0.0152(6) 0.0305(7) -0.0019(5) 0.0022(5) 0.0049(5)
O21A 0.0305(6) 0.0414(7) 0.0477(7) -0.0147(6) -0.0126(5) 0.0090(5)
C21A 0.0205(6) 0.0195(6) 0.0294(7) 0.0067(5) 0.0110(5) 0.0049(5)
O22A 0.0264(6) 0.0322(6) 0.0740(9) 0.0034(6) 0.0128(6) -0.0054(5)
C22A 0.0219(6) 0.0195(6) 0.0184(6) 0.0053(5) 0.0068(5) 0.0042(5)
O31A 0.0364(12) 0.0471(13) 0.0552(14) 0.0290(11) -0.0031(10) 0.0137(10)
O32A 0.081(3) 0.054(2) 0.136(4) 0.045(2) 0.036(2) 0.0473(19)
O33A 0.0759(14) 0.0537(11) 0.0506(10) 0.0285(8) 0.0177(9) 0.0078(9)
O1B 0.0334(6) 0.0393(6) 0.0204(5) 0.0090(4) 0.0048(4) 0.0215(5)
C1B 0.0260(7) 0.0195(6) 0.0177(6) 0.0033(5) 0.0059(5) 0.0112(5)
C2B 0.0249(7) 0.0208(6) 0.0194(6) 0.0071(5) 0.0090(5) 0.0105(5)
N3B 0.0191(6) 0.0374(7) 0.0282(6) 0.0082(5) 0.0075(5) 0.0054(5)
C3B 0.0189(6) 0.0204(6) 0.0197(6) 0.0036(5) 0.0058(5) 0.0078(5)
C4B 0.0168(6) 0.0145(5) 0.0146(5) 0.0013(4) 0.0032(4) 0.0047(4)
N5B 0.0174(5) 0.0193(5) 0.0160(5) 0.0025(4) 0.0036(4) 0.0079(4)
C6B 0.0160(6) 0.0210(6) 0.0223(6) 0.0011(5) 0.0039(5) 0.0053(5)
C7B 0.0193(6) 0.0251(7) 0.0225(6) -0.0006(5) 0.0055(5) 0.0091(5)
C8B 0.0311(8) 0.0227(7) 0.0302(7) 0.0025(5) 0.0020(6) 0.0130(6)
C9B 0.0504(11) 0.0265(8) 0.0622(12) -0.0083(8) 0.0168(9) 0.0153(8)
C10B 0.0309(7) 0.0272(7) 0.0208(6) 0.0076(5) 0.0125(5) 0.0141(6)
C11B 0.0264(7) 0.0279(7) 0.0158(6) 0.0026(5) 0.0098(5) 0.0131(6)
C12B 0.0239(7) 0.0287(7) 0.0225(6) 0.0013(5) 0.0068(5) 0.0123(6)
C13B 0.0320(8) 0.0287(7) 0.0246(7) 0.0035(5) 0.0094(6) 0.0157(6)
C14B 0.0343(8) 0.0261(7) 0.0264(7) -0.0017(5) 0.0145(6) 0.0080(6)
C15B 0.0234(7) 0.0384(8) 0.0262(7) -0.0073(6) 0.0071(6) 0.0085(6)
C16B 0.0281(7) 0.0367(8) 0.0191(6) -0.0003(5) 0.0050(5) 0.0175(6)
C17B 0.0141(6) 0.0144(5) 0.0175(5) 0.0020(4) 0.0028(4) 0.0041(4)
C18B 0.0167(6) 0.0197(6) 0.0175(6) 0.0025(5) 0.0033(5) 0.0041(5)
C19B 0.0178(6) 0.0272(7) 0.0231(6) 0.0103(5) 0.0065(5) 0.0072(5)
N20B 0.0270(7) 0.0289(7) 0.0615(9) 0.0271(7) 0.0229(6) 0.0127(6)
C20B 0.0163(6) 0.0190(6) 0.0386(8) 0.0139(6) 0.0108(5) 0.0064(5)
O21B 0.0488(8) 0.0166(6) 0.0949(12) 0.0142(6) -0.0157(8) 0.0001(5)
C21B 0.0167(6) 0.0147(6) 0.0369(8) 0.0005(5) 0.0029(5) 0.0025(5)
O22B 0.1271(15) 0.0600(9) 0.0574(9) 0.0450(8) 0.0598(10) 0.0604(10)
C22B 0.0186(6) 0.0173(6) 0.0213(6) -0.0011(5) -0.0004(5) 0.0045(5)
O31B 0.0506(9) 0.0549(9) 0.0461(8) 0.0213(7) -0.0016(6) -0.0207(7)
O32B 0.0226(6) 0.0554(8) 0.0424(7) 0.0182(6) -0.0043(5) 0.0088(5)

loop_
_atom_type_symbol
_atom_type_description
_atom_type_scat_dispersion_real
_atom_type_scat_dispersion_imag
_atom_type_scat_source
C C 0.0033 0.0016 'International Tables Vol C Tables 4.2.6.8 and 6.1.1.4'
H H 0.0000 0.0000 'International Tables Vol C Tables 4.2.6.8 and 6.1.1.4'
N N 0.0061 0.0033 'International Tables Vol C Tables 4.2.6.8 and 6.1.1.4'
O O 0.0106 0.0060 'International Tables Vol C Tables 4.2.6.8 and 6.1.1.4'

loop_
_geom_angle_atom_site_label_1
_geom_angle_atom_site_label_2
_geom_angle_atom_site_label_3
_geom_angle
_geom_angle_site_symmetry_3
O1A C1A N5A 125.61(12) .
O1A C1A C2A 125.24(12) .
N5A C1A C2A 109.15(11) .
C1A C2A C3A 104.16(10) .
C1A C2A C10A 112.41(12) .
C3A C2A C10A 114.96(12) .
O33A N3A O31A 108.7(2) .
O33A N3A O32A 117.7(2) .
O31A N3A O32A 78.4(2) .
O33A N3A C3A 121.59(16) .
O31A N3A C3A 117.96(16) .
O32A N3A C3A 104.8(2) .
N3A C3A C2A 112.64(12) .
N3A C3A C4A 108.59(13) .
C2A C3A C4A 107.28(11) .
N5A C4A C17A 112.66(10) .
N5A C4A C3A 102.45(10) .
C17A C4A C3A 113.24(11) .
C1A N5A C4A 115.07(10) .
C1A N5A C6A 122.39(11) .
C4A N5A C6A 120.86(10) .
N5A C6A C7A 112.33(11) .
C8A C7A C6A 113.09(11) .
C7A C8A C9A 113.00(12) .
C11A C10A C2A 113.50(11) .
C12A C11A C16A 118.48(12) .
C12A C11A C10A 120.49(12) .
C16A C11A C10A 121.03(12) .
C13A C12A C11A 121.14(12) .
C14A C13A C12A 119.63(13) .
C13A C14A C15A 119.94(13) .
C16A C15A C14A 120.29(13) .
C15A C16A C11A 120.51(13) .
C18A C17A C22A 119.96(12) .
C18A C17A C4A 119.74(11) .
C22A C17A C4A 120.29(11) .
C19A C18A C17A 120.57(12) .
C20A C19A C18A 117.92(12) .
O22A N20A O21A 123.70(14) .
O22A N20A C20A 118.37(14) .
O21A N20A C20A 117.92(13) .
C19A C20A C21A 123.15(12) .
C19A C20A N20A 117.98(13) .
C21A C20A N20A 118.86(13) .
C22A C21A C20A 118.26(12) .
C21A C22A C17A 120.07(12) .
N3A O31A O32A 52.55(17) .
N3A O32A O31A 49.01(17) .
N3A O32A O32A 147.9(4) 2_565
O31A O32A O32A 158.2(4) 2_565
O1B C1B N5B 125.59(13) .
O1B C1B C2B 125.20(12) .
N5B C1B C2B 109.21(11) .
C1B C2B C3B 104.10(10) .
C1B C2B C10B 112.62(11) .
C3B C2B C10B 114.82(11) .
O31B N3B O32B 123.89(14) .
O31B N3B C3B 120.07(12) .
O32B N3B C3B 116.02(12) .
N3B C3B C2B 114.54(11) .
N3B C3B C4B 109.05(10) .
C2B C3B C4B 107.44(10) .
N5B C4B C17B 112.74(10) .
N5B C4B C3B 102.42(9) .
C17B C4B C3B 112.37(10) .
C1B N5B C4B 115.33(11) .
C1B N5B C6B 122.80(11) .
C4B N5B C6B 120.63(10) .
N5B C6B C7B 112.31(11) .
C8B C7B C6B 112.80(11) .
C7B C8B C9B 112.03(14) .
C11B C10B C2B 113.48(11) .
C16B C11B C12B 118.15(13) .
C16B C11B C10B 121.29(13) .
C12B C11B C10B 120.55(13) .
C13B C12B C11B 121.36(14) .
C14B C13B C12B 119.78(14) .
C13B C14B C15B 119.62(14) .
C16B C15B C14B 120.44(14) .
C15B C16B C11B 120.65(14) .
C18B C17B C22B 120.04(11) .
C18B C17B C4B 119.74(11) .
C22B C17B C4B 120.16(11) .
C17B C18B C19B 120.33(12) .
C20B C19B C18B 118.12(12) .
O21B N20B O22B 123.61(14) .
O21B N20B C20B 118.55(15) .
O22B N20B C20B 117.71(15) .
C19B C20B C21B 122.94(12) .
C19B C20B N20B 118.39(13) .
C21B C20B N20B 118.61(13) .
C20B C21B C22B 118.40(12) .
C21B C22B C17B 120.04(12) .

loop_
_geom_bond_atom_site_label_1
_geom_bond_atom_site_label_2
_geom_bond_distance
_geom_bond_site_symmetry_2
O1A C1A 1.2253(16) .
C1A N5A 1.3600(17) .
C1A C2A 1.5292(19) .
C2A C3A 1.531(2) .
C2A C10A 1.551(2) .
N3A O33A 1.199(2) .
N3A O31A 1.302(3) .
N3A O32A 1.369(4) .
N3A C3A 1.516(2) .
C3A C4A 1.5604(18) .
C4A N5A 1.4655(16) .
C4A C17A 1.5173(18) .
N5A C6A 1.4666(16) .
C6A C7A 1.5351(19) .
C7A C8A 1.524(2) .
C8A C9A 1.529(2) .
C10A C11A 1.5171(19) .
C11A C12A 1.4018(19) .
C11A C16A 1.4063(19) .
C12A C13A 1.3956(19) .
C13A C14A 1.3948(19) .
C14A C15A 1.396(2) .
C15A C16A 1.392(2) .
C17A C18A 1.3971(17) .
C17A C22A 1.4078(17) .
C18A C19A 1.3931(19) .
C19A C20A 1.3884(19) .
N20A O22A 1.2237(19) .
N20A O21A 1.2372(19) .
N20A C20A 1.4736(18) .
C20A C21A 1.391(2) .
C21A C22A 1.3899(19) .
O31A O32A 1.689(5) .
O32A O32A 1.739(8) 2_565
O1B C1B 1.2255(16) .
C1B N5B 1.3636(16) .
C1B C2B 1.5266(19) .
C2B C3B 1.5296(17) .
C2B C10B 1.5499(18) .
N3B O31B 1.2213(18) .
N3B O32B 1.2274(17) .
N3B C3B 1.5148(19) .
C3B C4B 1.5651(17) .
C4B N5B 1.4626(16) .
C4B C17B 1.5223(17) .
N5B C6B 1.4677(17) .
C6B C7B 1.5345(18) .
C7B C8B 1.529(2) .
C8B C9B 1.531(2) .
C10B C11B 1.516(2) .
C11B C16B 1.401(2) .
C11B C12B 1.4041(19) .
C12B C13B 1.397(2) .
C13B C14B 1.391(2) .
C14B C15B 1.398(2) .
C15B C16B 1.396(2) .
C17B C18B 1.3969(17) .
C17B C22B 1.4056(17) .
C18B C19B 1.3993(18) .
C19B C20B 1.385(2) .
N20B O21B 1.223(2) .
N20B O22B 1.236(2) .
N20B C20B 1.4792(17) .
C20B C21B 1.391(2) .
C21B C22B 1.3925(19) .

loop_
_geom_torsion_atom_site_label_1
_geom_torsion_atom_site_label_2
_geom_torsion_atom_site_label_3
_geom_torsion_atom_site_label_4
_geom_torsion
_geom_torsion_site_symmetry_4
O1A C1A C2A C3A -176.87(14) .
N5A C1A C2A C3A 3.70(14) .
O1A C1A C2A C10A -51.78(18) .
N5A C1A C2A C10A 128.79(12) .
O33A N3A C3A C2A 34.9(3) .
O31A N3A C3A C2A 173.68(19) .
O32A N3A C3A C2A -101.7(2) .
O33A N3A C3A C4A -83.7(2) .
O31A N3A C3A C4A 55.0(2) .
O32A N3A C3A C4A 139.6(2) .
C1A C2A C3A N3A -130.27(14) .
C10A C2A C3A N3A 106.28(16) .
C1A C2A C3A C4A -10.83(14) .
C10A C2A C3A C4A -134.28(12) .
N3A C3A C4A N5A 135.64(12) .
C2A C3A C4A N5A 13.64(13) .
N3A C3A C4A C17A -102.74(14) .
C2A C3A C4A C17A 135.26(11) .
O1A C1A N5A C4A -173.74(13) .
C2A C1A N5A C4A 5.69(15) .
O1A C1A N5A C6A -8.4(2) .
C2A C1A N5A C6A 171.03(11) .
C17A C4A N5A C1A -134.20(11) .
C3A C4A N5A C1A -12.19(14) .
C17A C4A N5A C6A 60.22(15) .
C3A C4A N5A C6A -177.77(11) .
C1A N5A C6A C7A -103.72(14) .
C4A N5A C6A C7A 60.79(15) .
N5A C6A C7A C8A 58.11(15) .
C6A C7A C8A C9A -178.23(12) .
C1A C2A C10A C11A -64.82(16) .
C3A C2A C10A C11A 54.11(16) .
C2A C10A C11A C12A -100.96(15) .
C2A C10A C11A C16A 78.29(17) .
C16A C11A C12A C13A -0.31(19) .
C10A C11A C12A C13A 178.95(12) .
C11A C12A C13A C14A -0.2(2) .
C12A C13A C14A C15A 0.5(2) .
C13A C14A C15A C16A -0.3(2) .
C14A C15A C16A C11A -0.2(2) .
C12A C11A C16A C15A 0.51(19) .
C10A C11A C16A C15A -178.75(12) .
N5A C4A C17A C18A -125.00(12) .
C3A C4A C17A C18A 119.30(13) .
N5A C4A C17A C22A 56.25(15) .
C3A C4A C17A C22A -59.44(15) .
C22A C17A C18A C19A 2.41(18) .
C4A C17A C18A C19A -176.34(11) .
C17A C18A C19A C20A -0.28(18) .
C18A C19A C20A C21A -2.22(19) .
C18A C19A C20A N20A 176.27(11) .
O22A N20A C20A C19A 166.84(13) .
O21A N20A C20A C19A -14.46(18) .
O22A N20A C20A C21A -14.60(19) .
O21A N20A C20A C21A 164.11(13) .
C19A C20A C21A C22A 2.5(2) .
N20A C20A C21A C22A -176.00(12) .
C20A C21A C22A C17A -0.24(19) .
C18A C17A C22A C21A -2.15(19) .
C4A C17A C22A C21A 176.60(12) .
O33A N3A O31A O32A -115.6(2) .
C3A N3A O31A O32A 100.8(3) .
O33A N3A O32A O31A 105.2(2) .
C3A N3A O32A O31A -116.16(17) .
O33A N3A O32A O32A -96.5(7) 2_565
O31A N3A O32A O32A 158.4(8) 2_565
C3A N3A O32A O32A 42.2(8) 2_565
N3A O31A O32A O32A -148.2(8) 2_565
O1B C1B C2B C3B -174.41(13) .
N5B C1B C2B C3B 6.17(14) .
O1B C1B C2B C10B -49.41(18) .
N5B C1B C2B C10B 131.18(11) .
O31B N3B C3B C2B 5.2(2) .
O32B N3B C3B C2B -176.53(12) .
O31B N3B C3B C4B -115.21(16) .
O32B N3B C3B C4B 63.07(16) .
C1B C2B C3B N3B -132.54(11) .
C10B C2B C3B N3B 103.88(14) .
C1B C2B C3B C4B -11.25(13) .
C10B C2B C3B C4B -134.83(12) .
N3B C3B C4B N5B 136.74(10) .
C2B C3B C4B N5B 12.07(12) .
N3B C3B C4B C17B -102.02(12) .
C2B C3B C4B C17B 133.31(11) .
O1B C1B N5B C4B -177.56(12) .
C2B C1B N5B C4B 1.85(15) .
O1B C1B N5B C6B -10.3(2) .
C2B C1B N5B C6B 169.14(11) .
C17B C4B N5B C1B -129.75(11) .
C3B C4B N5B C1B -8.77(13) .
C17B C4B N5B C6B 62.66(14) .
C3B C4B N5B C6B -176.35(10) .
C1B N5B C6B C7B -109.21(14) .
C4B N5B C6B C7B 57.42(15) .
N5B C6B C7B C8B 56.25(15) .
C6B C7B C8B C9B 173.93(13) .
C1B C2B C10B C11B -62.76(15) .
C3B C2B C10B C11B 56.15(16) .
C2B C10B C11B C16B 84.67(16) .
C2B C10B C11B C12B -94.61(15) .
C16B C11B C12B C13B 0.07(19) .
C10B C11B C12B C13B 179.37(12) .
C11B C12B C13B C14B 0.0(2) .
C12B C13B C14B C15B -0.2(2) .
C13B C14B C15B C16B 0.3(2) .
C14B C15B C16B C11B -0.2(2) .
C12B C11B C16B C15B 0.04(19) .
C10B C11B C16B C15B -179.25(12) .
N5B C4B C17B C18B -136.11(12) .
C3B C4B C17B C18B 108.76(13) .
N5B C4B C17B C22B 46.66(15) .
C3B C4B C17B C22B -68.47(15) .
C22B C17B C18B C19B 2.97(19) .
C4B C17B C18B C19B -174.26(11) .
C17B C18B C19B C20B 0.18(19) .
C18B C19B C20B C21B -3.1(2) .
C18B C19B C20B N20B 174.29(12) .
O21B N20B C20B C19B -171.91(14) .
O22B N20B C20B C19B 4.3(2) .
O21B N20B C20B C21B 5.6(2) .
O22B N20B C20B C21B -178.25(15) .
C19B C20B C21B C22B 2.7(2) .
N20B C20B C21B C22B -174.65(12) .
C20B C21B C22B C17B 0.6(2) .
C18B C17B C22B C21B -3.3(2) .
C4B C17B C22B C21B 173.88(12) .
